data_4064005
loop_
_publ_author_name
'Chen, Shuli'
'Pullarkat, Sumod A.'
'Li, Yongxin'
'Leung, Pak-Hing'

_publ_section_title
;
 Asymmetric Synthesis of P-Stereogenic Homo- and Heterobimetallic
 Complexes via Selective Monoinsertion of Dialkynylphosphine into the
 Pd&#x2212;C Bond of a Palladacycle
;
_journal_issue 6
_journal_name_full Organometallics
_journal_page_first 1530
_journal_paper_doi 10.1021/om101078p
_journal_volume 30
_journal_year 2011
_chemical_absolute_configuration ad
_chemical_formula_sum 'C26 H27 Cl N P Pd'
_chemical_formula_weight 526.31
_chemical_name_systematic
; 
 ? 
;
_space_group_IT_number 19
_symmetry_cell_setting orthorhombic
_symmetry_space_group_name_Hall 'P 2ac 2ab'
_symmetry_space_group_name_H-M 'P 21 21 21'
_atom_sites_solution_hydrogens geom
_atom_sites_solution_primary direct
_atom_sites_solution_secondary difmap
_audit_creation_method SHELXL-97
_cell_angle_alpha 90.00
_cell_angle_beta 90.00
_cell_angle_gamma 90.00
_cell_formula_units_Z 4
_cell_length_a 12.6734(5)
_cell_length_b 12.7251(5)
_cell_length_c 15.6035(7)
_cell_measurement_reflns_used 6171
_cell_measurement_temperature 295(2)
_cell_measurement_theta_max 24.95
_cell_measurement_theta_min 2.27
_cell_volume 2516.38(18)
_computing_cell_refinement 'Bruker SMART'
_computing_data_collection 'Bruker SMART'
_computing_data_reduction 'Bruker SAINT'
_computing_molecular_graphics 'Bruker SHELXTL'
_computing_publication_material 'Bruker SHELXTL'
_computing_structure_refinement 'SHELXL-97 (Sheldrick, 1997)'
_computing_structure_solution 'SHELXS-97 (Sheldrick, 1990)'
_diffrn_ambient_temperature 295(2)
_diffrn_measured_fraction_theta_full 0.998
_diffrn_measured_fraction_theta_max 0.998
_diffrn_measurement_device_type 'CCD area detector'
_diffrn_measurement_method 'phi and omega scans'
_diffrn_radiation_monochromator graphite
_diffrn_radiation_source 'fine-focus sealed tube'
_diffrn_radiation_type MoK\a
_diffrn_radiation_wavelength 0.71073
_diffrn_reflns_av_R_equivalents 0.0287
_diffrn_reflns_av_sigmaI/netI 0.0355
_diffrn_reflns_limit_h_max 16
_diffrn_reflns_limit_h_min -16
_diffrn_reflns_limit_k_max 16
_diffrn_reflns_limit_k_min -15
_diffrn_reflns_limit_l_max 16
_diffrn_reflns_limit_l_min -20
_diffrn_reflns_number 17628
_diffrn_reflns_theta_full 27.49
_diffrn_reflns_theta_max 27.49
_diffrn_reflns_theta_min 2.07
_exptl_absorpt_coefficient_mu 0.919
_exptl_absorpt_correction_T_max 0.8821
_exptl_absorpt_correction_T_min 0.7100
_exptl_absorpt_correction_type multi-scan
_exptl_crystal_colour 'PALE YELLOW'
_exptl_crystal_density_diffrn 1.389
_exptl_crystal_density_method 'not measured'
_exptl_crystal_description BL0CK
_exptl_crystal_F_000 1072
_exptl_crystal_size_max 0.40
_exptl_crystal_size_mid 0.26
_exptl_crystal_size_min 0.14
_refine_diff_density_max 0.653
_refine_diff_density_min -0.234
_refine_diff_density_rms 0.063
_refine_ls_abs_structure_details 'Flack H D (1983), Acta Cryst. A39, 876-881'
_refine_ls_abs_structure_Flack 0.00(2)
_refine_ls_extinction_method none
_refine_ls_goodness_of_fit_ref 1.066
_refine_ls_hydrogen_treatment constr
_refine_ls_matrix_type full
_refine_ls_number_parameters 276
_refine_ls_number_reflns 5750
_refine_ls_number_restraints 0
_refine_ls_restrained_S_all 1.066
_refine_ls_R_factor_all 0.0355
_refine_ls_R_factor_gt 0.0326
_refine_ls_shift/su_max 0.001
_refine_ls_shift/su_mean 0.000
_refine_ls_structure_factor_coef Fsqd
_refine_ls_weighting_details 'calc w=1/[\s^2^(Fo^2^)+(0.0371P)^2^+0.0000P] where P=(Fo^2^+2Fc^2^)/3'
_refine_ls_weighting_scheme calc
_refine_ls_wR_factor_gt 0.0710
_refine_ls_wR_factor_ref 0.0722
_reflns_number_gt 5397
_reflns_number_total 5750
_reflns_threshold_expression >2sigma(I)
_cod_data_source_file om101078p_si_001.cif
_cod_data_source_block 3091
_cod_depositor_comments
;
The following automatic conversions were performed:

'_symmetry_cell_setting' value 'Orthorhombic' changed to
'orthorhombic' according to
/home/saulius/struct/CIF-dictionaries/cif_core.dic dictionary named
'cif_core.dic' version 2.4.1 from
2010-06-29.

'_exptl_absorpt_correction_type' value 'multi scan'
changed to 'multi-scan' according to
/home/saulius/struct/CIF-dictionaries/cif_core.dic dictionary named
'cif_core.dic' version 2.4.1 from 2010-06-29.

Automatic conversion script
Id: cif_fix_values 1715 2011-07-08 13:25:40Z adriana 
;
_cod_original_sg_symbol_H-M P2(1)2(1)2(1)
_cod_database_code 4064005

loop_
_symmetry_equiv_pos_as_xyz
'x, y, z'
'-x+1/2, -y, z+1/2'
'-x, y+1/2, -z+1/2'
'x+1/2, -y+1/2, -z'

loop_
_atom_site_label
_atom_site_type_symbol
_atom_site_fract_x
_atom_site_fract_y
_atom_site_fract_z
_atom_site_U_iso_or_equiv
_atom_site_adp_type
_atom_site_occupancy
_atom_site_symmetry_multiplicity
_atom_site_calc_flag
_atom_site_refinement_flags
Pd1 Pd 0.615195(16) 0.117954(16) 0.866549(14) 0.03918(7) Uani 1 1 d .
P1 P 0.71264(6) 0.03811(7) 0.76701(5) 0.04221(18) Uani 1 1 d .
Cl1 Cl 0.75332(6) 0.23583(7) 0.90269(6) 0.0569(2) Uani 1 1 d .
N1 N 0.5118(2) 0.1820(2) 0.96043(17) 0.0493(6) Uani 1 1 d .
C1 C 0.4097(2) 0.0376(2) 0.9039(2) 0.0447(7) Uani 1 1 d .
C2 C 0.4852(2) 0.0319(2) 0.8400(2) 0.0423(7) Uani 1 1 d .
C3 C 0.4605(2) -0.0236(2) 0.7644(2) 0.0467(7) Uani 1 1 d .
H3 H 0.5102 -0.0272 0.7207 0.056 Uiso 1 1 calc R
C4 C 0.3651(2) -0.0722(3) 0.7537(2) 0.0506(8) Uani 1 1 d .
H4 H 0.3509 -0.1075 0.7028 0.061 Uiso 1 1 calc R
C5 C 0.2886(2) -0.0698(3) 0.8180(2) 0.0545(8) Uani 1 1 d .
C6 C 0.1913(3) -0.1238(4) 0.8104(3) 0.0797(12) Uani 1 1 d .
H6 H 0.1769 -0.1615 0.7607 0.096 Uiso 1 1 calc R
C7 C 0.1191(3) -0.1213(4) 0.8740(4) 0.1051(18) Uani 1 1 d .
H7 H 0.0568 -0.1592 0.8682 0.126 Uiso 1 1 calc R
C8 C 0.1363(3) -0.0628(5) 0.9482(4) 0.1011(17) Uani 1 1 d .
H8 H 0.0842 -0.0589 0.9900 0.121 Uiso 1 1 calc R
C9 C 0.2307(3) -0.0107(3) 0.9597(3) 0.0720(11) Uani 1 1 d .
H9 H 0.2428 0.0264 1.0101 0.086 Uiso 1 1 calc R
C10 C 0.3099(2) -0.0133(2) 0.8947(2) 0.0520(8) Uani 1 1 d .
C11 C 0.4387(3) 0.0945(3) 0.9850(2) 0.0517(8) Uani 1 1 d .
H11 H 0.3748 0.1240 1.0109 0.062 Uiso 1 1 calc R
C12 C 0.4896(4) 0.0168(3) 1.0478(3) 0.0775(12) Uani 1 1 d .
H12A H 0.5550 -0.0082 1.0243 0.116 Uiso 1 1 calc R
H12B H 0.4429 -0.0414 1.0570 0.116 Uiso 1 1 calc R
H12C H 0.5029 0.0516 1.1013 0.116 Uiso 1 1 calc R
C13 C 0.4506(3) 0.2656(3) 0.9173(3) 0.0631(10) Uani 1 1 d .
H13A H 0.4004 0.2948 0.9568 0.095 Uiso 1 1 calc R
H13B H 0.4140 0.2365 0.8690 0.095 Uiso 1 1 calc R
H13C H 0.4977 0.3199 0.8981 0.095 Uiso 1 1 calc R
C14 C 0.5595(3) 0.2305(4) 1.0370(3) 0.0758(12) Uani 1 1 d .
H14A H 0.6007 0.2904 1.0202 0.114 Uiso 1 1 calc R
H14B H 0.6040 0.1803 1.0652 0.114 Uiso 1 1 calc R
H14C H 0.5047 0.2526 1.0756 0.114 Uiso 1 1 calc R
C15 C 0.8489(3) 0.0635(3) 0.7687(2) 0.0523(8) Uani 1 1 d .
C16 C 0.9378(3) 0.0894(3) 0.7657(2) 0.0630(10) Uani 1 1 d .
C17 C 1.0487(3) 0.1221(5) 0.7608(3) 0.0953(16) Uani 1 1 d .
H17A H 1.0867 0.0938 0.8088 0.143 Uiso 1 1 calc R
H17B H 1.0527 0.1974 0.7619 0.143 Uiso 1 1 calc R
H17C H 1.0792 0.0964 0.7085 0.143 Uiso 1 1 calc R
C18 C 0.7084(3) -0.0998(3) 0.7743(2) 0.0508(8) Uani 1 1 d .
C19 C 0.6994(3) -0.1894(3) 0.7905(3) 0.0587(9) Uani 1 1 d .
C20 C 0.6830(4) -0.2990(3) 0.8135(4) 0.0907(15) Uani 1 1 d .
H20A H 0.7254 -0.3161 0.8626 0.136 Uiso 1 1 calc R
H20B H 0.7029 -0.3431 0.7663 0.136 Uiso 1 1 calc R
H20C H 0.6100 -0.3102 0.8269 0.136 Uiso 1 1 calc R
C21 C 0.6797(2) 0.0707(2) 0.65676(19) 0.0423(7) Uani 1 1 d .
C22 C 0.7010(3) 0.0054(3) 0.5896(2) 0.0630(9) Uani 1 1 d .
H22 H 0.7289 -0.0610 0.5998 0.076 Uiso 1 1 calc R
C23 C 0.6815(3) 0.0373(4) 0.5069(3) 0.0797(13) Uani 1 1 d .
H23 H 0.6960 -0.0077 0.4614 0.096 Uiso 1 1 calc R
C24 C 0.6416(3) 0.1333(4) 0.4913(3) 0.0768(12) Uani 1 1 d .
H24 H 0.6310 0.1549 0.4351 0.092 Uiso 1 1 calc R
C25 C 0.6165(4) 0.1993(4) 0.5569(3) 0.0826(12) Uani 1 1 d .
H25 H 0.5870 0.2648 0.5456 0.099 Uiso 1 1 calc R
C26 C 0.6355(3) 0.1680(3) 0.6411(3) 0.0655(10) Uani 1 1 d .
H26 H 0.6185 0.2124 0.6864 0.079 Uiso 1 1 calc R

loop_
_atom_site_aniso_label
_atom_site_aniso_U_11
_atom_site_aniso_U_22
_atom_site_aniso_U_33
_atom_site_aniso_U_23
_atom_site_aniso_U_13
_atom_site_aniso_U_12
Pd1 0.04034(11) 0.04174(11) 0.03545(11) -0.00783(10) 0.00074(9) -0.00208(9)
P1 0.0399(4) 0.0464(4) 0.0403(4) -0.0071(4) 0.0017(3) -0.0005(3)
Cl1 0.0527(4) 0.0564(4) 0.0616(5) -0.0150(4) -0.0091(4) -0.0080(4)
N1 0.0584(16) 0.0483(14) 0.0412(14) -0.0106(12) 0.0086(13) -0.0019(12)
C1 0.0470(17) 0.0414(15) 0.0456(16) -0.0001(14) 0.0061(13) 0.0009(12)
C2 0.0365(14) 0.0396(14) 0.0508(18) -0.0053(13) 0.0026(13) -0.0027(12)
C3 0.0436(16) 0.0489(17) 0.0477(18) -0.0082(15) 0.0091(14) -0.0038(14)
C4 0.0475(18) 0.0464(16) 0.058(2) -0.0118(15) 0.0017(15) -0.0046(14)
C5 0.0409(16) 0.0489(17) 0.074(2) -0.0058(18) 0.0062(16) -0.0031(14)
C6 0.055(2) 0.075(3) 0.109(3) -0.023(3) 0.010(2) -0.020(2)
C7 0.062(2) 0.115(4) 0.139(5) -0.028(4) 0.030(3) -0.041(3)
C8 0.066(3) 0.122(4) 0.115(4) -0.013(4) 0.041(3) -0.027(3)
C9 0.064(2) 0.074(2) 0.078(3) -0.011(2) 0.022(2) -0.011(2)
C10 0.0437(17) 0.0499(17) 0.062(2) 0.0035(16) 0.0128(15) -0.0001(14)
C11 0.0568(18) 0.055(2) 0.0428(17) -0.0044(15) 0.0111(14) -0.0013(15)
C12 0.102(3) 0.075(3) 0.055(2) 0.014(2) -0.002(2) 0.002(2)
C13 0.077(2) 0.0481(18) 0.064(2) -0.0043(18) 0.020(2) 0.0133(18)
C14 0.083(3) 0.088(3) 0.057(2) -0.031(2) 0.008(2) -0.013(2)
C15 0.0435(16) 0.063(2) 0.0502(19) -0.0129(17) 0.0031(14) 0.0004(15)
C16 0.0499(19) 0.085(3) 0.054(2) -0.0201(19) 0.0018(16) -0.0012(18)
C17 0.051(2) 0.147(4) 0.088(3) -0.047(4) 0.014(2) -0.023(3)
C18 0.0525(17) 0.051(2) 0.0490(18) -0.0056(15) -0.0005(14) 0.0040(15)
C19 0.0507(19) 0.059(2) 0.066(2) -0.0029(18) -0.0070(17) 0.0063(16)
C20 0.082(3) 0.058(2) 0.131(5) 0.011(3) -0.005(3) -0.006(2)
C21 0.0367(14) 0.0526(16) 0.0376(16) -0.0047(13) 0.0002(11) -0.0065(12)
C22 0.063(2) 0.073(2) 0.052(2) -0.0100(19) 0.0053(18) 0.0109(19)
C23 0.083(3) 0.111(4) 0.045(2) -0.013(2) 0.010(2) 0.006(3)
C24 0.073(3) 0.112(4) 0.045(2) 0.014(2) -0.0051(18) -0.018(3)
C25 0.095(3) 0.073(3) 0.079(3) 0.022(2) -0.015(3) 0.001(3)
C26 0.089(3) 0.0522(19) 0.055(2) -0.0048(17) -0.004(2) -0.0020(18)

loop_
_atom_type_symbol
_atom_type_description
_atom_type_scat_dispersion_real
_atom_type_scat_dispersion_imag
_atom_type_scat_source
C C 0.0033 0.0016 'International Tables Vol C Tables 4.2.6.8 and 6.1.1.4'
H H 0.0000 0.0000 'International Tables Vol C Tables 4.2.6.8 and 6.1.1.4'
N N 0.0061 0.0033 'International Tables Vol C Tables 4.2.6.8 and 6.1.1.4'
P P 0.1023 0.0942 'International Tables Vol C Tables 4.2.6.8 and 6.1.1.4'
Cl Cl 0.1484 0.1585 'International Tables Vol C Tables 4.2.6.8 and 6.1.1.4'
Pd Pd -0.9988 1.0072 'International Tables Vol C Tables 4.2.6.8 and 6.1.1.4'

loop_
_geom_angle_atom_site_label_1
_geom_angle_atom_site_label_2
_geom_angle_atom_site_label_3
_geom_angle
C2 Pd1 N1 81.18(11)
C2 Pd1 P1 93.55(8)
N1 Pd1 P1 174.51(8)
C2 Pd1 Cl1 172.93(8)
N1 Pd1 Cl1 92.78(8)
P1 Pd1 Cl1 92.58(3)
C15 P1 C18 102.26(17)
C15 P1 C21 101.43(15)
C18 P1 C21 106.35(15)
C15 P1 Pd1 116.75(12)
C18 P1 Pd1 113.10(12)
C21 P1 Pd1 115.36(10)
C14 N1 C13 106.4(3)
C14 N1 C11 110.9(3)
C13 N1 C11 109.1(3)
C14 N1 Pd1 117.8(2)
C13 N1 Pd1 106.6(2)
C11 N1 Pd1 105.76(18)
C2 C1 C10 121.0(3)
C2 C1 C11 117.5(3)
C10 C1 C11 121.3(3)
C1 C2 C3 118.4(3)
C1 C2 Pd1 112.8(2)
C3 C2 Pd1 128.6(2)
C4 C3 C2 121.6(3)
C3 C4 C5 121.0(3)
C4 C5 C6 122.2(4)
C4 C5 C10 119.0(3)
C6 C5 C10 118.8(3)
C7 C6 C5 121.1(4)
C6 C7 C8 121.1(4)
C9 C8 C7 120.0(4)
C8 C9 C10 120.5(4)
C5 C10 C9 118.4(3)
C5 C10 C1 118.9(3)
C9 C10 C1 122.7(3)
N1 C11 C1 107.1(2)
N1 C11 C12 112.4(3)
C1 C11 C12 109.3(3)
C16 C15 P1 173.4(4)
C15 C16 C17 179.3(5)
C19 C18 P1 170.4(3)
C18 C19 C20 176.7(4)
C22 C21 C26 119.3(3)
C22 C21 P1 122.9(3)
C26 C21 P1 117.7(3)
C21 C22 C23 120.4(4)
C24 C23 C22 120.4(4)
C23 C24 C25 120.9(4)
C24 C25 C26 119.5(4)
C21 C26 C25 119.6(4)

loop_
_geom_bond_atom_site_label_1
_geom_bond_atom_site_label_2
_geom_bond_distance
Pd1 C2 2.021(3)
Pd1 N1 2.128(3)
Pd1 P1 2.2293(8)
Pd1 Cl1 2.3733(8)
P1 C15 1.757(3)
P1 C18 1.759(3)
P1 C21 1.818(3)
N1 C14 1.475(5)
N1 C13 1.478(5)
N1 C11 1.499(4)
C1 C2 1.384(4)
C1 C10 1.428(4)
C1 C11 1.503(4)
C2 C3 1.411(4)
C3 C4 1.369(4)
C4 C5 1.395(4)
C5 C6 1.416(4)
C5 C10 1.421(5)
C6 C7 1.351(6)
C7 C8 1.394(7)
C8 C9 1.379(6)
C9 C10 1.427(5)
C11 C12 1.534(5)
C15 C16 1.175(4)
C16 C17 1.468(5)
C18 C19 1.173(5)
C19 C20 1.456(6)
C21 C22 1.364(5)
C21 C26 1.382(5)
C22 C23 1.375(6)
C23 C24 1.343(6)
C24 C25 1.362(6)
C25 C26 1.393(6)
